data_7018420
loop_
_publ_author_name
'Li, Xiu-Bing'
'Wang, Kun'
'Ma, Yu'
'Gao, En-Qing'
'Liu, Cai-Ming'

_publ_section_title
;
 Three-dimensional networks based on trinuclear motifs with tricomponent
 azide-carboxylate-tetrazolate cobridges: synthesis, structure and
 magnetic properties.
;
_journal_issue 14
_journal_name_full 'Dalton transactions (Cambridge, England : 2003)'
_journal_page_first 4188
_journal_page_last 4194
_journal_paper_doi 10.1039/c2dt11966h
_journal_volume 41
_journal_year 2012
_chemical_formula_moiety 'C16 H16 Mn3 N22 O6, 4(H2 O)'
_chemical_formula_sum 'C16 H24 Mn3 N22 O10'
_chemical_formula_weight 849.39
_chemical_name_systematic
;
?
;
_space_group_IT_number 2
_symmetry_cell_setting triclinic
_symmetry_space_group_name_Hall '-P 1'
_symmetry_space_group_name_H-M 'P -1'
_atom_sites_solution_hydrogens geom
_atom_sites_solution_primary direct
_atom_sites_solution_secondary difmap
_audit_creation_method SHELXL-97
_cell_angle_alpha 62.913(2)
_cell_angle_beta 80.351(2)
_cell_angle_gamma 85.288(2)
_cell_formula_units_Z 1
_cell_length_a 7.6829(17)
_cell_length_b 10.533(2)
_cell_length_c 11.055(2)
_cell_measurement_reflns_used 2893
_cell_measurement_temperature 293(2)
_cell_measurement_theta_max 27.50
_cell_measurement_theta_min 2.17
_cell_volume 785.2(3)
_computing_cell_refinement 'SAINT (Bruker, 2007)'
_computing_data_collection 'APEX2 (Bruker, 2007)'
_computing_data_reduction 'SAINT (Bruker, 2007)'
_computing_molecular_graphics 'SHELXTL (Sheldrick, 2008)'
_computing_publication_material SHELXTL
_computing_structure_refinement 'SHELXL97 (Sheldrick, 2008)'
_computing_structure_solution 'SHELXS97 (Sheldrick, 2008)'
_diffrn_ambient_temperature 293(2)
_diffrn_measured_fraction_theta_full 0.971
_diffrn_measured_fraction_theta_max 0.971
_diffrn_measurement_device_type 'CCD area detector'
_diffrn_measurement_method 'phi and omega scans'
_diffrn_radiation_monochromator graphite
_diffrn_radiation_source 'fine-focus sealed tube'
_diffrn_radiation_type MoK\a
_diffrn_radiation_wavelength 0.71073
_diffrn_reflns_av_R_equivalents 0.0130
_diffrn_reflns_av_sigmaI/netI 0.0233
_diffrn_reflns_limit_h_max 9
_diffrn_reflns_limit_h_min -6
_diffrn_reflns_limit_k_max 12
_diffrn_reflns_limit_k_min -11
_diffrn_reflns_limit_l_max 13
_diffrn_reflns_limit_l_min -13
_diffrn_reflns_number 3960
_diffrn_reflns_theta_full 25.00
_diffrn_reflns_theta_max 25.00
_diffrn_reflns_theta_min 2.09
_exptl_absorpt_coefficient_mu 1.275
_exptl_absorpt_correction_T_max 0.902
_exptl_absorpt_correction_T_min 0.825
_exptl_absorpt_correction_type multi-scan
_exptl_absorpt_process_details 'SADABS(Bruker, 2008)'
_exptl_crystal_colour yellow
_exptl_crystal_density_diffrn 1.796
_exptl_crystal_density_method 'not measured'
_exptl_crystal_description block
_exptl_crystal_F_000 429
_exptl_crystal_size_max 0.15
_exptl_crystal_size_mid 0.13
_exptl_crystal_size_min 0.08
_refine_diff_density_max 0.310
_refine_diff_density_min -0.318
_refine_diff_density_rms 0.064
_refine_ls_extinction_method none
_refine_ls_goodness_of_fit_ref 1.106
_refine_ls_hydrogen_treatment constr
_refine_ls_matrix_type full
_refine_ls_number_parameters 235
_refine_ls_number_reflns 2765
_refine_ls_number_restraints 2
_refine_ls_restrained_S_all 1.106
_refine_ls_R_factor_all 0.0286
_refine_ls_R_factor_gt 0.0256
_refine_ls_shift/su_max 0.001
_refine_ls_shift/su_mean 0.000
_refine_ls_structure_factor_coef Fsqd
_refine_ls_weighting_details 'calc w=1/[\s^2^(Fo^2^)+(0.0389P)^2^+0.2596P] where P=(Fo^2^+2Fc^2^)/3'
_refine_ls_weighting_scheme calc
_refine_ls_wR_factor_gt 0.0705
_refine_ls_wR_factor_ref 0.0727
_reflns_number_gt 2434
_reflns_number_total 2765
_reflns_threshold_expression >2sigma(I)
_cod_data_source_file c2dt11966h.txt
_cod_data_source_block Mn_1
_cod_database_code 7018420

loop_
_symmetry_equiv_pos_as_xyz
'x, y, z'
'-x, -y, -z'

loop_
_atom_site_label
_atom_site_type_symbol
_atom_site_fract_x
_atom_site_fract_y
_atom_site_fract_z
_atom_site_U_iso_or_equiv
_atom_site_adp_type
_atom_site_occupancy
_atom_site_symmetry_multiplicity
_atom_site_calc_flag
_atom_site_refinement_flags
Mn1 Mn 0.70449(4) 0.84415(3) -0.24329(3) 0.02317(11) Uani 1 1 d .
Mn2 Mn 0.5000 0.5000 0.0000 0.01937(12) Uani 1 2 d S
C1 C 0.8488(3) 0.6224(2) 0.02276(19) 0.0218(4) Uani 1 1 d .
C2 C 0.9604(3) 0.6083(2) 0.13042(19) 0.0235(4) Uani 1 1 d .
H2B H 1.0763 0.5715 0.1116 0.028 Uiso 1 1 calc R
H2A H 0.9756 0.7019 0.1238 0.028 Uiso 1 1 calc R
C3 C 0.8315(3) 0.5647(2) 0.36323(19) 0.0226(4) Uani 1 1 d .
H3A H 0.8538 0.6597 0.3379 0.027 Uiso 1 1 calc R
C4 C 0.7506(3) 0.4789(2) 0.4941(2) 0.0238(4) Uani 1 1 d .
C5 C 0.7106(3) 0.3392(2) 0.5269(2) 0.0325(5) Uani 1 1 d .
H5A H 0.6501 0.2808 0.6129 0.039 Uiso 1 1 calc R
C6 C 0.7607(3) 0.2881(2) 0.4323(2) 0.0327(5) Uani 1 1 d .
H6A H 0.7354 0.1945 0.4544 0.039 Uiso 1 1 calc R
C7 C 0.8482(3) 0.3750(2) 0.3048(2) 0.0272(5) Uani 1 1 d .
H7A H 0.8865 0.3395 0.2416 0.033 Uiso 1 1 calc R
C8 C 0.7114(3) 0.5344(2) 0.59648(19) 0.0234(4) Uani 1 1 d .
O1 O 0.8795(2) 0.72893(16) -0.09018(14) 0.0327(4) Uani 1 1 d .
O2 O 0.7447(2) 0.52419(15) 0.05382(15) 0.0326(4) Uani 1 1 d .
O3 O 0.6833(2) 0.99438(17) -0.15246(17) 0.0391(4) Uani 1 1 d .
H3C H 0.7837 1.0387 -0.1756 0.059 Uiso 1 1 d R
H3B H 0.5908 1.0504 -0.1782 0.059 Uiso 1 1 d R
O4 O 0.5857(2) 0.80700(18) 0.15024(17) 0.0448(4) Uani 1 1 d .
H4A H 0.5089 0.7555 0.1568 0.067 Uiso 1 1 d R
H4B H 0.5987 0.8613 0.0738 0.067 Uiso 1 1 d R
O5 O 0.0225(3) 0.1089(2) 0.7720(2) 0.0560(5) Uani 1 1 d .
H5B H 0.0748 0.0478 0.8520 0.084 Uiso 1 1 d R
H5C H 0.0341 0.0876 0.7044 0.084 Uiso 1 1 d R
N1 N 0.2382(3) 0.8764(3) -0.0498(3) 0.0579(7) Uani 1 1 d U
N2 N 0.3505(3) 0.80560(19) -0.06993(19) 0.0311(4) Uani 1 1 d U
N3 N 0.4698(2) 0.73375(17) -0.08836(18) 0.0294(4) Uani 1 1 d U
N7 N 0.6267(2) 0.45854(18) 0.72322(17) 0.0271(4) Uani 1 1 d .
N6 N 0.6250(2) 0.54369(18) 0.78304(16) 0.0263(4) Uani 1 1 d .
N5 N 0.7051(2) 0.66435(19) 0.69586(17) 0.0279(4) Uani 1 1 d .
N4 N 0.7620(3) 0.66163(19) 0.57567(17) 0.0296(4) Uani 1 1 d .
N8 N 0.5000 1.0000 -0.5000 0.0404(7) Uani 1 2 d S
N9 N 0.5359(4) 0.9777(2) -0.3941(2) 0.0590(7) Uani 1 1 d .
N10 N 1.0000 1.0000 -0.5000 0.0315(6) Uani 1 2 d S
N11 N 0.9465(3) 0.9470(2) -0.3828(2) 0.0460(5) Uani 1 1 d .
N12 N 0.8784(2) 0.51227(17) 0.27178(15) 0.0212(4) Uani 1 1 d .

loop_
_atom_site_aniso_label
_atom_site_aniso_U_11
_atom_site_aniso_U_22
_atom_site_aniso_U_33
_atom_site_aniso_U_23
_atom_site_aniso_U_13
_atom_site_aniso_U_12
Mn1 0.0307(2) 0.02030(17) 0.01541(17) -0.00546(13) -0.00145(13) -0.00348(13)
Mn2 0.0245(2) 0.0187(2) 0.0140(2) -0.00697(17) -0.00023(16) -0.00347(17)
C1 0.0212(10) 0.0268(10) 0.0188(10) -0.0125(9) -0.0018(8) 0.0035(8)
C2 0.0256(11) 0.0282(10) 0.0154(9) -0.0089(8) 0.0003(8) -0.0057(8)
C3 0.0279(11) 0.0233(10) 0.0189(10) -0.0111(8) -0.0048(8) 0.0003(8)
C4 0.0286(11) 0.0261(10) 0.0172(9) -0.0107(8) -0.0025(8) 0.0011(8)
C5 0.0461(14) 0.0256(11) 0.0190(10) -0.0057(9) 0.0023(9) -0.0040(10)
C6 0.0496(15) 0.0203(10) 0.0272(11) -0.0105(9) -0.0033(10) -0.0017(10)
C7 0.0385(13) 0.0248(10) 0.0205(10) -0.0123(9) -0.0064(9) 0.0056(9)
C8 0.0271(11) 0.0266(10) 0.0171(9) -0.0104(8) -0.0026(8) -0.0002(8)
O1 0.0342(9) 0.0363(8) 0.0176(7) -0.0023(7) -0.0056(6) -0.0050(7)
O2 0.0368(9) 0.0298(8) 0.0299(8) -0.0083(7) -0.0135(7) -0.0062(7)
O3 0.0407(10) 0.0356(9) 0.0484(10) -0.0253(8) -0.0051(8) -0.0025(7)
O4 0.0541(11) 0.0400(9) 0.0402(10) -0.0169(8) -0.0077(8) -0.0053(8)
O5 0.0587(13) 0.0482(11) 0.0710(13) -0.0326(10) -0.0175(11) -0.0013(9)
N1 0.0413(14) 0.0443(13) 0.0820(18) -0.0289(13) 0.0047(12) 0.0074(11)
N2 0.0292(10) 0.0255(9) 0.0340(10) -0.0097(8) -0.0011(8) -0.0052(8)
N3 0.0330(10) 0.0193(8) 0.0310(10) -0.0095(8) 0.0020(8) -0.0001(8)
N7 0.0387(11) 0.0259(9) 0.0180(8) -0.0122(7) 0.0013(7) -0.0039(8)
N6 0.0358(10) 0.0262(9) 0.0179(8) -0.0116(7) 0.0001(7) -0.0033(8)
N5 0.0369(11) 0.0283(9) 0.0185(8) -0.0118(7) 0.0029(7) -0.0062(8)
N4 0.0395(11) 0.0316(10) 0.0183(8) -0.0131(8) 0.0027(7) -0.0065(8)
N8 0.0446(18) 0.0256(14) 0.0377(18) 0.0025(12) -0.0192(14) -0.0060(12)
N9 0.0818(19) 0.0467(14) 0.0406(14) -0.0045(11) -0.0353(13) 0.0022(13)
N10 0.0332(15) 0.0268(13) 0.0280(16) -0.0089(12) 0.0046(12) -0.0049(11)
N11 0.0506(14) 0.0464(12) 0.0250(12) -0.0061(10) 0.0108(10) -0.0101(10)
N12 0.0257(9) 0.0233(8) 0.0145(8) -0.0085(7) -0.0030(7) 0.0007(7)

loop_
_atom_type_symbol
_atom_type_description
_atom_type_scat_dispersion_real
_atom_type_scat_dispersion_imag
_atom_type_scat_source
C C 0.0033 0.0016 'International Tables Vol C Tables 4.2.6.8 and 6.1.1.4'
H H 0.0000 0.0000 'International Tables Vol C Tables 4.2.6.8 and 6.1.1.4'
Mn Mn 0.3368 0.7283 'International Tables Vol C Tables 4.2.6.8 and 6.1.1.4'
N N 0.0061 0.0033 'International Tables Vol C Tables 4.2.6.8 and 6.1.1.4'
O O 0.0106 0.0060 'International Tables Vol C Tables 4.2.6.8 and 6.1.1.4'

loop_
_geom_angle_atom_site_label_1
_geom_angle_atom_site_label_2
_geom_angle_atom_site_label_3
_geom_angle
_geom_angle_site_symmetry_1
_geom_angle_site_symmetry_3
N9 Mn1 O1 174.33(8) . .
N9 Mn1 N11 92.50(10) . .
O1 Mn1 N11 85.51(7) . .
N9 Mn1 O3 91.86(8) . 1
O1 Mn1 O3 82.91(6) . 1
N11 Mn1 O3 92.01(7) . 1
N9 Mn1 O3 91.86(8) . .
O1 Mn1 O3 82.91(6) . .
N11 Mn1 O3 92.01(7) . .
O3 Mn1 O3 0.00(4) 1 .
N9 Mn1 N3 91.51(9) . .
O1 Mn1 N3 90.37(6) . .
N11 Mn1 N3 175.75(8) . .
O3 Mn1 N3 86.46(6) 1 .
O3 Mn1 N3 86.46(6) . .
N9 Mn1 N5 92.24(8) . 1_554
O1 Mn1 N5 93.24(6) . 1_554
N11 Mn1 N5 95.79(7) . 1_554
O3 Mn1 N5 171.02(6) 1 1_554
O3 Mn1 N5 171.02(6) . 1_554
N3 Mn1 N5 85.45(6) . 1_554
O2 Mn2 O2 180.00(9) 2_665 .
O2 Mn2 N3 87.47(6) 2_665 2_665
O2 Mn2 N3 92.53(6) . 2_665
O2 Mn2 N3 92.53(6) 2_665 .
O2 Mn2 N3 87.47(6) . .
N3 Mn2 N3 180.0 2_665 .
O2 Mn2 N6 87.33(6) 2_665 1_554
O2 Mn2 N6 92.67(6) . 1_554
N3 Mn2 N6 95.50(6) 2_665 1_554
N3 Mn2 N6 84.50(6) . 1_554
O2 Mn2 N6 92.67(6) 2_665 2_666
O2 Mn2 N6 87.33(6) . 2_666
N3 Mn2 N6 84.50(6) 2_665 2_666
N3 Mn2 N6 95.50(6) . 2_666
N6 Mn2 N6 180.0 1_554 2_666
O1 C1 O2 126.87(19) . .
O1 C1 C2 115.43(18) . .
O2 C1 C2 117.58(17) . .
N12 C2 C1 112.11(16) . .
N12 C2 H2B 109.2 . .
C1 C2 H2B 109.2 . .
N12 C2 H2A 109.2 . .
C1 C2 H2A 109.2 . .
H2B C2 H2A 107.9 . .
N12 C3 C4 120.49(18) . .
N12 C3 H3A 119.8 . .
C4 C3 H3A 119.8 . .
C3 C4 C5 118.43(18) . .
C3 C4 C8 120.05(18) . .
C5 C4 C8 121.50(18) . .
C6 C5 C4 119.9(2) . .
C6 C5 H5A 120.1 . .
C4 C5 H5A 120.1 . .
C5 C6 C7 120.0(2) . .
C5 C6 H6A 120.0 . .
C7 C6 H6A 120.0 . .
N12 C7 C6 119.56(19) . .
N12 C7 H7A 120.2 . .
C6 C7 H7A 120.2 . .
N4 C8 N7 112.75(17) . .
N4 C8 C4 124.28(18) . .
N7 C8 C4 122.92(18) . .
C1 O1 Mn1 129.27(14) . .
C1 O2 Mn2 137.36(13) . .
O3 O3 Mn1 0(10) 1 .
O3 O3 H3C 0.0 1 .
Mn1 O3 H3C 108.6 . .
O3 O3 H3B 0.0 1 .
Mn1 O3 H3B 108.4 . .
H3C O3 H3B 114.9 . .
H4A O4 H4B 104.0 . .
H5B O5 H5C 119.1 . .
N1 N2 N3 177.8(3) . .
N2 N3 Mn2 130.66(15) . .
N2 N3 Mn1 118.02(13) . .
Mn2 N3 Mn1 111.27(8) . .
N6 N7 C8 103.89(16) . .
N5 N6 N7 109.89(15) . .
N5 N6 Mn2 122.65(12) . 1_556
N7 N6 Mn2 127.44(13) . 1_556
N6 N5 N4 109.64(16) . .
N6 N5 Mn1 119.49(12) . 1_556
N4 N5 Mn1 130.57(13) . 1_556
C8 N4 N5 103.83(16) . .
N9 N8 N9 180.000(1) 2_674 .
N8 N9 Mn1 141.9(2) . .
N11 N10 N11 180.00(12) . 2_774
N10 N11 Mn1 139.27(17) . .
C3 N12 C7 121.50(17) . .
C3 N12 C2 119.27(16) . .
C7 N12 C2 119.20(16) . .

loop_
_geom_bond_atom_site_label_1
_geom_bond_atom_site_label_2
_geom_bond_distance
_geom_bond_site_symmetry_2
Mn1 N9 2.174(2) .
Mn1 O1 2.1843(15) .
Mn1 N11 2.204(2) .
Mn1 O3 2.2109(16) 1
Mn1 O3 2.2109(16) .
Mn1 N3 2.2434(18) .
Mn1 N5 2.2797(18) 1_554
Mn2 O2 2.1320(15) 2_665
Mn2 O2 2.1320(15) .
Mn2 N3 2.2049(17) 2_665
Mn2 N3 2.2049(17) .
Mn2 N6 2.2765(17) 1_554
Mn2 N6 2.2765(17) 2_666
C1 O1 1.242(2) .
C1 O2 1.245(2) .
C1 C2 1.527(3) .
C2 N12 1.482(2) .
C2 H2B 0.9700 .
C2 H2A 0.9700 .
C3 N12 1.346(2) .
C3 C4 1.377(3) .
C3 H3A 0.9300 .
C4 C5 1.393(3) .
C4 C8 1.475(3) .
C5 C6 1.370(3) .
C5 H5A 0.9300 .
C6 C7 1.373(3) .
C6 H6A 0.9300 .
C7 N12 1.351(3) .
C7 H7A 0.9300 .
C8 N4 1.332(3) .
C8 N7 1.336(3) .
O3 O3 0.000(4) 1
O3 H3C 0.8730 .
O3 H3B 0.8836 .
O4 H4A 0.8060 .
O4 H4B 0.7697 .
O5 H5B 0.9566 .
O5 H5C 0.8624 .
N1 N2 1.153(3) .
N2 N3 1.191(3) .
N7 N6 1.333(2) .
N6 N5 1.318(2) .
N6 Mn2 2.2765(17) 1_556
N5 N4 1.340(2) .
N5 Mn1 2.2797(18) 1_556
N8 N9 1.161(2) 2_674
N8 N9 1.161(2) .
N10 N11 1.1661(19) .
N10 N11 1.1661(19) 2_774

loop_
_geom_hbond_atom_site_label_D
_geom_hbond_atom_site_label_H
_geom_hbond_atom_site_label_A
_geom_hbond_distance_DH
_geom_hbond_distance_HA
_geom_hbond_distance_DA
_geom_hbond_angle_DHA
_geom_hbond_site_symmetry_A
O3 H3C O5 0.87 1.93 2.796(3) 170.6 1_664
O3 H3B O4 0.88 2.03 2.823(3) 148.1 2_675
O5 H5B N1 0.96 2.08 2.943(3) 149.7 1_546
O4 H4B O3 0.77 2.25 3.007(2) 168.9 1

loop_
_geom_torsion_atom_site_label_1
_geom_torsion_atom_site_label_2
_geom_torsion_atom_site_label_3
_geom_torsion_atom_site_label_4
_geom_torsion
_geom_torsion_site_symmetry_1
_geom_torsion_site_symmetry_4
O1 C1 C2 N12 160.05(17) . .
O2 C1 C2 N12 -23.6(3) . .
N12 C3 C4 C5 -3.3(3) . .
N12 C3 C4 C8 175.58(19) . .
C3 C4 C5 C6 3.6(3) . .
C8 C4 C5 C6 -175.2(2) . .
C4 C5 C6 C7 -0.8(4) . .
C5 C6 C7 N12 -2.5(4) . .
C3 C4 C8 N4 -5.8(3) . .
C5 C4 C8 N4 173.0(2) . .
C3 C4 C8 N7 177.1(2) . .
C5 C4 C8 N7 -4.1(3) . .
O2 C1 O1 Mn1 31.0(3) . .
C2 C1 O1 Mn1 -152.99(14) . .
N9 Mn1 O1 C1 123.9(8) . .
N11 Mn1 O1 C1 -166.47(19) . .
O3 Mn1 O1 C1 100.94(18) 1 .
O3 Mn1 O1 C1 100.94(18) . .
N3 Mn1 O1 C1 14.55(18) . .
N5 Mn1 O1 C1 -70.91(18) 1_554 .
O1 C1 O2 Mn2 -32.2(3) . .
C2 C1 O2 Mn2 151.94(16) . .
O2 Mn2 O2 C1 -25(100) 2_665 .
N3 Mn2 O2 C1 164.3(2) 2_665 .
N3 Mn2 O2 C1 -15.7(2) . .
N6 Mn2 O2 C1 68.6(2) 1_554 .
N6 Mn2 O2 C1 -111.4(2) 2_666 .
N9 Mn1 O3 O3 0.0(4) . 1
O1 Mn1 O3 O3 0.0(4) . 1
N11 Mn1 O3 O3 0.0(4) . 1
N3 Mn1 O3 O3 0.0(4) . 1
N5 Mn1 O3 O3 0.0(4) 1_554 1
N1 N2 N3 Mn2 109(6) . .
N1 N2 N3 Mn1 -74(6) . .
O2 Mn2 N3 N2 52.0(2) 2_665 .
O2 Mn2 N3 N2 -128.0(2) . .
N3 Mn2 N3 N2 -68(100) 2_665 .
N6 Mn2 N3 N2 139.1(2) 1_554 .
N6 Mn2 N3 N2 -40.9(2) 2_666 .
O2 Mn2 N3 Mn1 -125.17(8) 2_665 .
O2 Mn2 N3 Mn1 54.83(8) . .
N3 Mn2 N3 Mn1 114(100) 2_665 .
N6 Mn2 N3 Mn1 -38.10(8) 1_554 .
N6 Mn2 N3 Mn1 141.90(8) 2_666 .
N9 Mn1 N3 N2 -48.12(18) . .
O1 Mn1 N3 N2 126.53(17) . .
N11 Mn1 N3 N2 112.6(10) . .
O3 Mn1 N3 N2 43.65(17) 1 .
O3 Mn1 N3 N2 43.65(17) . .
N5 Mn1 N3 N2 -140.25(17) 1_554 .
N9 Mn1 N3 Mn2 129.49(10) . .
O1 Mn1 N3 Mn2 -55.86(8) . .
N11 Mn1 N3 Mn2 -69.8(10) . .
O3 Mn1 N3 Mn2 -138.74(9) 1 .
O3 Mn1 N3 Mn2 -138.74(9) . .
N5 Mn1 N3 Mn2 37.36(8) 1_554 .
N4 C8 N7 N6 0.1(2) . .
C4 C8 N7 N6 177.50(19) . .
C8 N7 N6 N5 0.0(2) . .
C8 N7 N6 Mn2 178.38(14) . 1_556
N7 N6 N5 N4 0.0(2) . .
Mn2 N6 N5 N4 -178.55(14) 1_556 .
N7 N6 N5 Mn1 174.27(14) . 1_556
Mn2 N6 N5 Mn1 -4.2(2) 1_556 1_556
N7 C8 N4 N5 -0.1(2) . .
C4 C8 N4 N5 -177.5(2) . .
N6 N5 N4 C8 0.1(2) . .
Mn1 N5 N4 C8 -173.37(15) 1_556 .
N9 N8 N9 Mn1 -28(100) 2_674 .
O1 Mn1 N9 N8 136.5(7) . .
N11 Mn1 N9 N8 67.2(3) . .
O3 Mn1 N9 N8 159.3(3) 1 .
O3 Mn1 N9 N8 159.3(3) . .
N3 Mn1 N9 N8 -114.2(3) . .
N5 Mn1 N9 N8 -28.6(3) 1_554 .
N11 N10 N11 Mn1 -163(100) 2_774 .
N9 Mn1 N11 N10 -32.2(3) . .
O1 Mn1 N11 N10 153.1(3) . .
O3 Mn1 N11 N10 -124.1(2) 1 .
O3 Mn1 N11 N10 -124.1(2) . .
N3 Mn1 N11 N10 167.1(8) . .
N5 Mn1 N11 N10 60.3(2) 1_554 .
C4 C3 N12 C7 0.0(3) . .
C4 C3 N12 C2 178.19(18) . .
C6 C7 N12 C3 3.0(3) . .
C6 C7 N12 C2 -175.2(2) . .
C1 C2 N12 C3 -118.07(19) . .
C1 C2 N12 C7 60.2(2) . .
